data_7248449
loop_
_publ_author_name
'Paska, Bart\/lomiej'
'Cichowicz, Grzegorz'
'Rzepi\'nski, Patryk'
'Cyra\'nski, Micha\/l Ksawery'
'Dobrzycki, \/Lukasz'
'Boese, Roland'

_publ_section_title
;
 Structural chemistry of decalins and perfluorodecalins
;
_journal_issue 19
_journal_name_full CrystEngComm
_journal_page_first 2474
_journal_page_last 2490
_journal_paper_doi 10.1039/D3CE01117H
_journal_volume 26
_journal_year 2024
_chemical_formula_sum 'C10 H18'
_chemical_formula_weight 138.24
_chemical_melting_point 243
_chemical_name_systematic trans-Decalin
_space_group_crystal_system monoclinic
_space_group_IT_number 14
_space_group_name_Hall '-P 2yn'
_space_group_name_H-M_alt 'P 1 21/n 1'
_atom_sites_solution_hydrogens geom
_audit_update_record
;
2023-11-05 deposited with the CCDC.	2024-02-20 downloaded from the CCDC.
;
_cell_angle_alpha 90
_cell_angle_beta 90.8405(13)
_cell_angle_gamma 90
_cell_formula_units_Z 2
_cell_length_a 5.2670(2)
_cell_length_b 10.4832(4)
_cell_length_c 7.8148(2)
_cell_measurement_reflns_used 3667
_cell_measurement_temperature 100.(2)
_cell_measurement_theta_max 25.2808
_cell_measurement_theta_min 3.2518
_cell_volume 431.45(3)
_computing_cell_refinement 'SAINT V8.34A (Bruker AXS Inc., 2013)'
_computing_data_collection 'APEX2 V2014 (Bruker AXS Inc., 2014)'
_computing_data_reduction 'SAINT V8.34A (Bruker AXS Inc., 2013)'
_computing_publication_material 'APEX2 V2014 (Bruker AXS Inc., 2014)'
_computing_structure_refinement 'SHELXL-2014/7 (Sheldrick, 2014)'
_computing_structure_solution 'SHELXS-2014 (Sheldrick, 2014)'
_diffrn_ambient_temperature 100.(2)
_diffrn_detector_area_resol_mean 10.4167
_diffrn_measured_fraction_theta_full 0.931
_diffrn_measured_fraction_theta_max 0.931
_diffrn_measurement_device_type 'Bruker D8 VENTURE'
_diffrn_measurement_method 'phi scans'
_diffrn_radiation_monochromator TRIUMPH
_diffrn_radiation_type MoK\a
_diffrn_radiation_wavelength 0.71073
_diffrn_reflns_av_R_equivalents 0.0127
_diffrn_reflns_av_unetI/netI 0.0081
_diffrn_reflns_limit_h_max 6
_diffrn_reflns_limit_h_min -6
_diffrn_reflns_limit_k_max 12
_diffrn_reflns_limit_k_min -12
_diffrn_reflns_limit_l_max 9
_diffrn_reflns_limit_l_min -9
_diffrn_reflns_number 5041
_diffrn_reflns_theta_full 25.03
_diffrn_reflns_theta_max 25.03
_diffrn_reflns_theta_min 3.25
_diffrn_source 'fine focus sealed tube'
_exptl_absorpt_coefficient_mu 0.059
_exptl_absorpt_correction_T_max 0.98
_exptl_absorpt_correction_T_min 0.93
_exptl_absorpt_correction_type multi-scan
_exptl_absorpt_process_details 'SADABS V2014/5 (Bruker AXS Inc.)'
_exptl_crystal_colour colourless
_exptl_crystal_density_diffrn 1.064
_exptl_crystal_density_method 'not measured'
_exptl_crystal_description cylindrical
_exptl_crystal_F_000 156
_exptl_crystal_recrystallization_method 'From the Melt'
_exptl_crystal_size_max 0.600
_exptl_crystal_size_mid 0.400
_exptl_crystal_size_min 0.400
_refine_diff_density_max 0.224
_refine_diff_density_min -0.137
_refine_ls_extinction_coef 0.036(11)
_refine_ls_extinction_method 'SHELXL-2014/7 (Sheldrick 2014'
_refine_ls_goodness_of_fit_ref 1.100
_refine_ls_hydrogen_treatment constr
_refine_ls_matrix_type full
_refine_ls_number_parameters 47
_refine_ls_number_reflns 717
_refine_ls_number_restraints 0
_refine_ls_restrained_S_all 1.100
_refine_ls_R_factor_all 0.0356
_refine_ls_R_factor_gt 0.0341
_refine_ls_shift/su_max 0.000
_refine_ls_shift/su_mean 0.000
_refine_ls_structure_factor_coef Fsqd
_refine_ls_weighting_details 'w=1/[\s^2^(Fo^2^)+(0.0315P)^2^+0.1455P] where P=(Fo^2^+2Fc^2^)/3'
_refine_ls_weighting_scheme calc
_refine_ls_wR_factor_gt 0.0815
_refine_ls_wR_factor_ref 0.0828
_reflns_number_gt 681
_reflns_number_total 717
_reflns_threshold_expression 'I > 2\s(I)'
_cod_data_source_file d3ce01117h2.cif
_cod_data_source_block t_Dec_k200K_100K
_cod_depositor_comments 'Adding full bibliography for 7248441--7248493.cif.'
_cod_database_code 7248449

loop_
_space_group_symop_operation_xyz
'x, y, z'
'-x+1/2, y+1/2, -z+1/2'
'-x, -y, -z'
'x-1/2, -y-1/2, z-1/2'

loop_
_atom_site_type_symbol
_atom_site_label
_atom_site_fract_x
_atom_site_fract_y
_atom_site_fract_z
_atom_site_U_iso_or_equiv
_atom_site_adp_type
_atom_site_calc_flag
_atom_site_refinement_flags_adp
_atom_site_refinement_flags_occupancy
_atom_site_refinement_flags_posn
_atom_site_occupancy
_atom_site_disorder_assembly
_atom_site_disorder_group
C C1 0.36770(18) 0.52855(9) 0.51654(13) 0.0173(3) Uani d . . . 1 . .
H H1 0.2385 0.4662 0.473 0.021 Uiso calc U . R 1 . .
C C2 0.3303(2) 0.65318(10) 0.41624(14) 0.0198(3) Uani d . . . 1 . .
H H2A 0.1554 0.6848 0.4334 0.024 Uiso calc U . R 1 . .
H H2B 0.4495 0.7183 0.4616 0.024 Uiso calc U . R 1 . .
C C3 0.3745(2) 0.63573(10) 0.22551(14) 0.0208(3) Uani d . . . 1 . .
H H3A 0.3585 0.7191 0.1669 0.025 Uiso calc U . R 1 . .
H H3B 0.2436 0.5779 0.1769 0.025 Uiso calc U . R 1 . .
C C4 0.63838(19) 0.58004(10) 0.19405(14) 0.0204(3) Uani d . . . 1 . .
H H4A 0.7696 0.642 0.2317 0.024 Uiso calc U . R 1 . .
H H4B 0.6593 0.5646 0.0701 0.024 Uiso calc U . R 1 . .
C C5 0.67456(19) 0.45444(10) 0.29205(14) 0.0196(3) Uani d . . . 1 . .
H H5A 0.5536 0.3902 0.2465 0.024 Uiso calc U . R 1 . .
H H5B 0.8487 0.4222 0.2738 0.024 Uiso calc U . R 1 . .

loop_
_atom_site_aniso_label
_atom_site_aniso_U_11
_atom_site_aniso_U_22
_atom_site_aniso_U_33
_atom_site_aniso_U_12
_atom_site_aniso_U_13
_atom_site_aniso_U_23
C1 0.0160(6) 0.0178(5) 0.0180(6) -0.0012(4) -0.0001(4) -0.0010(4)
C2 0.0182(5) 0.0193(6) 0.0218(6) 0.0020(4) 0.0002(5) -0.0006(4)
C3 0.0211(6) 0.0210(5) 0.0204(6) -0.0006(4) -0.0013(5) 0.0028(4)
C4 0.0206(6) 0.0232(6) 0.0174(6) -0.0020(4) 0.0015(4) 0.0004(4)
C5 0.0179(5) 0.0210(5) 0.0200(6) 0.0007(4) 0.0018(4) -0.0021(4)

loop_
_atom_type_symbol
_atom_type_description
_atom_type_scat_dispersion_real
_atom_type_scat_dispersion_imag
_atom_type_scat_source
C C 0.0033 0.0016 'International Tables Vol C Tables 4.2.6.8 and 6.1.1.4'
H H 0.0000 0.0000 'International Tables Vol C Tables 4.2.6.8 and 6.1.1.4'

loop_
_geom_angle_atom_site_label_1
_geom_angle_atom_site_label_2
_geom_angle_atom_site_label_3
_geom_angle_site_symmetry_1
_geom_angle_site_symmetry_3
_geom_angle
_geom_angle_publ_flag
C5 C1 C2 3_666 . 112.44(8) ?
C5 C1 C1 3_666 3_666 110.78(10) ?
C2 C1 C1 . 3_666 110.75(11) ?
C5 C1 H1 3_666 . 107.5 ?
C2 C1 H1 . . 107.5 ?
C1 C1 H1 3_666 . 107.5 ?
C3 C2 C1 . . 112.17(9) ?
C3 C2 H2A . . 109.2 ?
C1 C2 H2A . . 109.2 ?
C3 C2 H2B . . 109.2 ?
C1 C2 H2B . . 109.2 ?
H2A C2 H2B . . 107.9 ?
C2 C3 C4 . . 110.79(8) ?
C2 C3 H3A . . 109.5 ?
C4 C3 H3A . . 109.5 ?
C2 C3 H3B . . 109.5 ?
C4 C3 H3B . . 109.5 ?
H3A C3 H3B . . 108.1 ?
C3 C4 C5 . . 110.72(9) ?
C3 C4 H4A . . 109.5 ?
C5 C4 H4A . . 109.5 ?
C3 C4 H4B . . 109.5 ?
C5 C4 H4B . . 109.5 ?
H4A C4 H4B . . 108.1 ?
C1 C5 C4 3_666 . 111.73(8) ?
C1 C5 H5A 3_666 . 109.3 ?
C4 C5 H5A . . 109.3 ?
C1 C5 H5B 3_666 . 109.3 ?
C4 C5 H5B . . 109.3 ?
H5A C5 H5B . . 107.9 ?

loop_
_geom_bond_atom_site_label_1
_geom_bond_atom_site_label_2
_geom_bond_site_symmetry_2
_geom_bond_distance
_geom_bond_publ_flag
C1 C5 3_666 1.5260(14) ?
C1 C2 . 1.5347(14) ?
C1 C1 3_666 1.5421(19) ?
C1 H1 . 1.0 ?
C2 C3 . 1.5230(15) ?
C2 H2A . 0.99 ?
C2 H2B . 0.99 ?
C3 C4 . 1.5309(15) ?
C3 H3A . 0.99 ?
C3 H3B . 0.99 ?
C4 C5 . 1.5337(14) ?
C4 H4A . 0.99 ?
C4 H4B . 0.99 ?
C5 H5A . 0.99 ?
C5 H5B . 0.99 ?

loop_
_geom_torsion_atom_site_label_1
_geom_torsion_atom_site_label_2
_geom_torsion_atom_site_label_3
_geom_torsion_atom_site_label_4
_geom_torsion_site_symmetry_1
_geom_torsion_site_symmetry_2
_geom_torsion_site_symmetry_3
_geom_torsion_site_symmetry_4
_geom_torsion
_geom_torsion_publ_flag
C5 C1 C2 C3 3_666 . . . 179.62(8) ?
C1 C1 C2 C3 3_666 . . . 55.08(13) ?
C1 C2 C3 C4 . . . . -55.80(11) ?
C2 C3 C4 C5 . . . . 55.79(11) ?
C3 C4 C5 C1 . . . 3_666 -56.56(11) ?
